data_4062255
loop_
_publ_author_name
'Wang, Haiping'
'Li, Hung-Wing'
'Xie, Zuowei'

_publ_section_title
;
 Multiple Insertion of Unsaturated Molecules into the Zr-N Bonds of
 [\h^5^:\s-Me~2~A(C~9~H~6~)(C~2~B~10~H~10~)]Zr(NMe~2~)~2~ (A = C, Si)
;
_journal_issue 22
_journal_name_full Organometallics
_journal_page_first 4522
_journal_page_last 4531
_journal_paper_doi 10.1021/om0304255
_journal_volume 22
_journal_year 2003
_chemical_formula_sum 'C19 H34 B10 N2 S4 Si Zr'
_chemical_formula_weight 646.13
_space_group_IT_number 14
_symmetry_cell_setting monoclinic
_symmetry_space_group_name_Hall '-P 2yn'
_symmetry_space_group_name_H-M 'P 1 21/n 1'
_cell_angle_alpha 90.00
_cell_angle_beta 94.114(5)
_cell_angle_gamma 90.00
_cell_formula_units_Z 4
_cell_length_a 10.7380(8)
_cell_length_b 16.778(1)
_cell_length_c 18.912(1)
_cell_measurement_temperature 293(2)
_cell_volume 3398.4(4)
_diffrn_ambient_temperature 293(2)
_exptl_crystal_density_diffrn 1.263
_cod_depositor_comments
;
The following automatic conversions were performed:
'_symmetry_cell_setting' value 'Monoclinic' changed to 'monoclinic'
according to '/home/saulius/struct/CIF-dictionaries/cif_core.dic'
dictionary named 'cif_core.dic' version 2.4.1 from 2010-06-29.

Automatic conversion script
Id: cif_fix_enum 1527 2010-12-29 10:47:43Z saulius 
;
_cod_original_sg_symbol_H-M 'P 21/n'
_cod_database_code 4062255

loop_
_symmetry_equiv_pos_as_xyz
'x, y, z'
'-x+1/2, y+1/2, -z+1/2'
'-x, -y, -z'
'x-1/2, -y-1/2, z-1/2'

loop_
_atom_site_label
_atom_site_type_symbol
_atom_site_fract_x
_atom_site_fract_y
_atom_site_fract_z
_atom_site_U_iso_or_equiv
_atom_site_adp_type
_atom_site_occupancy
_atom_site_symmetry_multiplicity
_atom_site_calc_flag
_atom_site_refinement_flags
_atom_site_disorder_assembly
_atom_site_disorder_group
Zr1 Zr 0.61947(4) 0.75192(2) 0.11604(2) 0.0487(2) Uani 1 1 d . . .
S1 S 0.44505(13) 0.65743(8) 0.06831(8) 0.0692(4) Uani 1 1 d . . .
S2 S 0.61049(13) 0.61715(7) 0.19122(7) 0.0632(4) Uani 1 1 d . . .
S3 S 0.79164(13) 0.65976(8) 0.06034(7) 0.0666(4) Uani 1 1 d . . .
S4 S 0.83926(13) 0.75452(7) 0.18951(7) 0.0626(4) Uani 1 1 d . . .
Si1 Si 0.52471(13) 0.96800(7) 0.15024(7) 0.0555(3) Uani 1 1 d . . .
N1 N 0.4632(4) 0.5109(2) 0.1221(3) 0.0720(12) Uani 1 1 d . . .
N2 N 1.0151(4) 0.6703(3) 0.1298(2) 0.0693(11) Uani 1 1 d . . .
C1 C 0.5025(4) 0.9054(2) 0.2321(2) 0.0525(10) Uani 1 1 d . . .
C2 C 0.5376(4) 0.8059(2) 0.2242(2) 0.0511(10) Uani 1 1 d . . .
C3 C 0.6522(6) 1.0408(3) 0.1696(3) 0.0790(16) Uani 1 1 d . . .
H3A H 0.6633 1.0721 0.1281 0.119 Uiso 1 1 calc R . .
H3B H 0.7282 1.0128 0.1832 0.119 Uiso 1 1 calc R . .
H3C H 0.6311 1.0751 0.2076 0.119 Uiso 1 1 calc R . .
C4 C 0.3760(6) 1.0188(3) 0.1212(3) 0.0760(15) Uani 1 1 d . . .
H4A H 0.3877 1.0502 0.0798 0.114 Uiso 1 1 calc R . .
H4B H 0.3511 1.0527 0.1585 0.114 Uiso 1 1 calc R . .
H4C H 0.3123 0.9796 0.1103 0.114 Uiso 1 1 calc R . .
C11 C 0.5719(5) 0.8944(2) 0.0843(2) 0.0528(11) Uani 1 1 d . . .
C12 C 0.6985(5) 0.8815(3) 0.0693(3) 0.0610(12) Uani 1 1 d . . .
H12A H 0.7694 0.9112 0.0916 0.073 Uiso 1 1 calc R . .
C13 C 0.7071(5) 0.8284(3) 0.0129(3) 0.0644(12) Uani 1 1 d . . .
H13A H 0.7833 0.8151 -0.0102 0.077 Uiso 1 1 calc R . .
C14 C 0.5330(7) 0.7626(3) -0.0724(3) 0.0695(15) Uani 1 1 d . . .
H14A H 0.5864 0.7359 -0.1010 0.083 Uiso 1 1 calc R . .
C15 C 0.4078(7) 0.7586(3) -0.0862(3) 0.0687(15) Uani 1 1 d . . .
H15A H 0.3760 0.7301 -0.1256 0.082 Uiso 1 1 calc R . .
C16 C 0.3242(5) 0.7962(3) -0.0431(3) 0.0673(13) Uani 1 1 d . . .
H16A H 0.2387 0.7909 -0.0538 0.081 Uiso 1 1 calc R . .
C17 C 0.3671(5) 0.8410(3) 0.0152(3) 0.0578(11) Uani 1 1 d . . .
H17A H 0.3113 0.8658 0.0436 0.069 Uiso 1 1 calc R . .
C18 C 0.4980(4) 0.8484(2) 0.0309(2) 0.0515(10) Uani 1 1 d . . .
C19 C 0.5819(5) 0.8086(3) -0.0130(2) 0.0584(11) Uani 1 1 d . . .
C20 C 0.5103(8) 0.4497(4) 0.1718(5) 0.112(3) Uani 1 1 d . . .
H20A H 0.5676 0.4733 0.2071 0.168 Uiso 1 1 calc R . .
H20B H 0.5526 0.4093 0.1466 0.168 Uiso 1 1 calc R . .
H20C H 0.4419 0.4262 0.1943 0.168 Uiso 1 1 calc R . .
C21 C 0.3723(6) 0.4822(4) 0.0659(4) 0.0883(18) Uani 1 1 d . . .
H21A H 0.3468 0.5257 0.0352 0.132 Uiso 1 1 calc R . .
H21B H 0.3008 0.4606 0.0868 0.132 Uiso 1 1 calc R . .
H21C H 0.4101 0.4415 0.0389 0.132 Uiso 1 1 calc R . .
C22 C 1.1036(6) 0.6940(5) 0.1888(4) 0.103(2) Uani 1 1 d . . .
H22A H 1.0611 0.7254 0.2220 0.154 Uiso 1 1 calc R . .
H22B H 1.1697 0.7249 0.1709 0.154 Uiso 1 1 calc R . .
H22C H 1.1379 0.6472 0.2121 0.154 Uiso 1 1 calc R . .
C23 C 1.0655(6) 0.6209(4) 0.0743(4) 0.0890(18) Uani 1 1 d . . .
H23A H 1.0003 0.6095 0.0383 0.134 Uiso 1 1 calc R . .
H23B H 1.0973 0.5720 0.0946 0.134 Uiso 1 1 calc R . .
H23C H 1.1316 0.6492 0.0536 0.134 Uiso 1 1 calc R . .
C24 C 0.5022(4) 0.5855(3) 0.1280(3) 0.0559(11) Uani 1 1 d . . .
C25 C 0.8958(4) 0.6916(3) 0.1268(3) 0.0581(11) Uani 1 1 d . . .
B3 B 0.6338(5) 0.8687(3) 0.2762(3) 0.0562(12) Uani 1 1 d . . .
H3 H 0.7289 0.8832 0.2621 0.067 Uiso 1 1 calc R . .
B4 B 0.5381(6) 0.9401(3) 0.3164(3) 0.0603(13) Uani 1 1 d . . .
H4 H 0.5717 1.0007 0.3294 0.072 Uiso 1 1 calc R . .
B5 B 0.3817(6) 0.9226(3) 0.2842(3) 0.0640(14) Uani 1 1 d . . .
H5 H 0.3136 0.9713 0.2767 0.077 Uiso 1 1 calc R . .
B6 B 0.3850(5) 0.8382(3) 0.2245(3) 0.0559(12) Uani 1 1 d . . .
H6 H 0.3198 0.8328 0.1771 0.067 Uiso 1 1 calc R . .
B7 B 0.5927(5) 0.7735(3) 0.3075(3) 0.0564(12) Uani 1 1 d . . .
H7 H 0.6615 0.7252 0.3154 0.068 Uiso 1 1 calc R . .
B8 B 0.5944(7) 0.8565(4) 0.3656(3) 0.0654(14) Uani 1 1 d . . .
H8 H 0.6646 0.8620 0.4106 0.078 Uiso 1 1 calc R . .
B9 B 0.4368(7) 0.8896(4) 0.3702(3) 0.0677(15) Uani 1 1 d . . .
H9 H 0.4042 0.9166 0.4185 0.081 Uiso 1 1 calc R . .
B10 B 0.3381(6) 0.8253(4) 0.3121(3) 0.0698(15) Uani 1 1 d . . .
H10 H 0.2411 0.8107 0.3221 0.084 Uiso 1 1 calc R . .
B11 B 0.4367(6) 0.7554(3) 0.2755(3) 0.0619(14) Uani 1 1 d . . .
H11 H 0.4035 0.6947 0.2626 0.074 Uiso 1 1 calc R . .
B12 B 0.4681(6) 0.7861(4) 0.3652(3) 0.0696(15) Uani 1 1 d . . .
H12 H 0.4551 0.7466 0.4104 0.083 Uiso 1 1 calc R . .

loop_
_atom_site_aniso_label
_atom_site_aniso_U_11
_atom_site_aniso_U_22
_atom_site_aniso_U_33
_atom_site_aniso_U_23
_atom_site_aniso_U_13
_atom_site_aniso_U_12
Zr1 0.0467(3) 0.0506(3) 0.0482(3) 0.00109(15) -0.0015(2) -0.00041(16)
S1 0.0628(8) 0.0656(7) 0.0758(9) 0.0134(6) -0.0180(7) -0.0133(6)
S2 0.0711(8) 0.0523(6) 0.0642(7) 0.0056(5) -0.0094(6) 0.0035(5)
S3 0.0631(8) 0.0748(8) 0.0612(7) -0.0138(5) -0.0011(6) 0.0100(6)
S4 0.0517(7) 0.0744(8) 0.0604(8) -0.0097(5) -0.0051(6) 0.0033(5)
Si1 0.0671(8) 0.0465(6) 0.0518(7) 0.0045(5) -0.0025(6) -0.0047(5)
N1 0.073(3) 0.054(2) 0.088(3) -0.0021(19) -0.004(2) -0.005(2)
N2 0.051(2) 0.082(3) 0.075(3) 0.001(2) 0.003(2) 0.005(2)
C1 0.054(3) 0.048(2) 0.055(3) 0.0039(17) 0.003(2) -0.0026(19)
C2 0.057(3) 0.048(2) 0.048(2) 0.0042(16) 0.003(2) 0.0000(18)
C3 0.097(4) 0.067(3) 0.072(4) 0.001(2) -0.002(3) -0.020(3)
C4 0.092(4) 0.061(3) 0.074(3) 0.010(2) 0.005(3) 0.016(3)
C11 0.061(3) 0.050(2) 0.046(2) 0.0072(16) -0.002(2) -0.0055(19)
C12 0.054(3) 0.067(3) 0.063(3) 0.012(2) 0.005(2) -0.013(2)
C13 0.073(3) 0.063(3) 0.060(3) 0.012(2) 0.017(3) -0.002(2)
C14 0.097(5) 0.064(3) 0.047(3) 0.0004(19) 0.002(3) 0.010(3)
C15 0.086(4) 0.067(3) 0.052(3) -0.008(2) -0.009(3) 0.007(3)
C16 0.071(3) 0.067(3) 0.061(3) 0.003(2) -0.017(3) -0.001(2)
C17 0.061(3) 0.055(2) 0.056(3) 0.0045(18) -0.004(2) 0.005(2)
C18 0.059(3) 0.052(2) 0.043(2) 0.0029(16) 0.001(2) -0.0010(19)
C19 0.068(3) 0.057(2) 0.050(3) 0.0042(18) 0.004(2) 0.007(2)
C20 0.119(6) 0.058(3) 0.154(7) 0.016(4) -0.028(5) 0.000(3)
C21 0.073(4) 0.080(4) 0.111(5) -0.016(3) 0.000(4) -0.023(3)
C22 0.051(3) 0.131(6) 0.123(6) -0.013(4) -0.019(3) 0.002(3)
C23 0.065(4) 0.102(5) 0.102(5) -0.003(3) 0.020(3) 0.021(3)
C24 0.047(2) 0.054(2) 0.067(3) 0.0011(19) 0.009(2) -0.0007(19)
C25 0.050(3) 0.061(2) 0.063(3) 0.003(2) 0.005(2) 0.000(2)
B3 0.054(3) 0.060(3) 0.054(3) -0.004(2) 0.001(2) 0.003(2)
B4 0.067(4) 0.059(3) 0.055(3) -0.003(2) 0.005(3) 0.004(3)
B5 0.067(4) 0.065(3) 0.060(3) 0.006(2) 0.012(3) 0.011(3)
B6 0.053(3) 0.059(3) 0.055(3) 0.008(2) 0.006(2) 0.000(2)
B7 0.058(3) 0.060(3) 0.050(3) 0.007(2) 0.000(2) 0.008(2)
B8 0.075(4) 0.075(3) 0.046(3) -0.004(2) 0.004(3) 0.010(3)
B9 0.078(4) 0.071(3) 0.055(3) 0.002(2) 0.014(3) 0.017(3)
B10 0.064(4) 0.073(4) 0.074(4) 0.013(3) 0.015(3) 0.002(3)
B11 0.061(4) 0.059(3) 0.066(4) 0.013(2) 0.009(3) -0.007(2)
B12 0.080(4) 0.075(4) 0.055(3) 0.015(3) 0.016(3) 0.015(3)

loop_
_geom_bond_atom_site_label_1
_geom_bond_atom_site_label_2
_geom_bond_distance
_geom_bond_site_symmetry_2
_geom_bond_publ_flag
Zr1 C2 2.456(5) . ?
Zr1 C11 2.509(4) . ?
Zr1 C12 2.517(5) . ?
Zr1 S1 2.5678(13) . ?
Zr1 C13 2.569(5) . ?
Zr1 C18 2.571(4) . ?
Zr1 C19 2.623(4) . ?
Zr1 S4 2.6518(13) . ?
Zr1 S2 2.6763(12) . ?
Zr1 S3 2.6829(14) . ?
S1 C24 1.734(5) . ?
S2 C24 1.693(5) . ?
S3 C25 1.707(5) . ?
S4 C25 1.729(5) . ?
Si1 C11 1.851(5) . ?
Si1 C3 1.851(6) . ?
Si1 C4 1.858(6) . ?
Si1 C1 1.901(5) . ?
N1 C24 1.321(6) . ?
N1 C20 1.457(7) . ?
N1 C21 1.472(7) . ?
N2 C25 1.328(7) . ?
N2 C22 1.467(7) . ?
N2 C23 1.471(8) . ?
C1 B6 1.690(7) . ?
C1 B3 1.701(7) . ?
C1 B5 1.708(8) . ?
C1 B4 1.714(7) . ?
C1 C2 1.720(6) . ?
C2 B6 1.727(7) . ?
C2 B11 1.727(7) . ?
C2 B7 1.730(6) . ?
C2 B3 1.733(7) . ?
C11 C12 1.425(7) . ?
C11 C18 1.460(6) . ?
C12 C13 1.398(7) . ?
C13 C19 1.437(7) . ?
C14 C15 1.353(9) . ?
C14 C19 1.432(7) . ?
C15 C16 1.406(8) . ?
C16 C17 1.386(7) . ?
C17 C18 1.421(7) . ?
C18 C19 1.432(7) . ?
B3 B7 1.771(8) . ?
B3 B8 1.784(8) . ?
B3 B4 1.783(8) . ?
B4 B9 1.759(9) . ?
B4 B8 1.766(8) . ?
B4 B5 1.769(9) . ?
B5 B9 1.777(8) . ?
B5 B10 1.788(9) . ?
B5 B6 1.814(8) . ?
B6 B11 1.759(7) . ?
B6 B10 1.779(9) . ?
B7 B11 1.765(9) . ?
B7 B8 1.773(8) . ?
B7 B12 1.798(9) . ?
B8 B9 1.790(9) . ?
B8 B12 1.798(10) . ?
B9 B12 1.773(9) . ?
B9 B10 1.824(10) . ?
B10 B11 1.754(9) . ?
B10 B12 1.785(9) . ?
B11 B12 1.781(9) . ?
